data_2020343
loop_
_publ_author_name
'Vencato, I.'
'Mattievich, E.'
'Moreira, L.F.'
'Mascarenhas, Y.P.'

_publ_section_title
;
 The structure of ferric oxonium bis(hydrogenphosphate), Fe(3+) (H3 O)(+)
 (P O4 H)2(2-)
;
_journal_name_full 'Acta Crystallographica C (39,1983-)'
_journal_page_first 367
_journal_page_last 371
_journal_volume 45
_journal_year 1989
_chemical_formula_sum 'Fe H5 O9 P2'
_chemical_name_systematic 'Fe (H3 O) (H P O4)2'
_space_group_IT_number 14
_symmetry_space_group_name_Hall '-P 2ybc'
_symmetry_space_group_name_H-M 'P 1 21/c 1'
_cell_angle_alpha 90
_cell_angle_beta 94.81
_cell_angle_gamma 90
_cell_formula_units_Z 4
_cell_length_a 5.191
_cell_length_b 8.748
_cell_length_c 14.448
_cell_volume 653.786
_citation_journal_id_ASTM ACSCEE
_cod_data_source_file Vencato_ACSCEE_1989_702.cif
_cod_data_source_block H5Fe1O9P2
_cod_original_cell_volume 653.7856
_cod_original_formula_sum 'H5 Fe1 O9 P2'
_cod_database_code 2020343

loop_
_symmetry_equiv_pos_as_xyz
x,y,z
-x,y+1/2,-z+1/2
-x,-y,-z
x,-y-1/2,z-1/2

loop_
_atom_site_label
_atom_site_type_symbol
_atom_site_fract_x
_atom_site_fract_y
_atom_site_fract_z
_atom_site_occupancy
_atom_site_U_iso_or_equiv
O9 O-2 0.229 0.0042 0.39 1 0.0
O8 O-2 0.737 0.1991 0.416 1 0.0
P2 P+5 0.7204 0.2422 0.3088 1 0.0
O3 O-2 0.246 0.1833 -0.0437 1 0.0
O4 O-2 0.289 0.3192 0.1054 1 0.0
O2 O-2 0.417 0.0415 0.1011 1 0.0
O6 O-2 0.448 0.3013 0.282 1 0.0
O1 O-2 -0.056 0.1169 0.078 1 0.0
O7 O-2 0.769 0.0915 0.2617 1 0.0
H1 H+1 0.3009 0.3632 0.1752 1 0.0
O5 O-2 0.924 0.3637 0.2912 1 0.0
P1 P+5 0.2237 0.1554 0.0595 1 0.0
Fe1 Fe+3 0.2416 0.4634 0.3498 1 0.0
H2 H+1 0.842 0.2599 0.4698 1 0.0
